data_7108691
loop_
_publ_author_name
'Tian-Lin Liu'
'Heng-Xia Zhang'
'Yan Zheng'
'Qingwei Yao'
'Jun-An Ma'

_publ_section_title
;
 Catalytic enantioselective addition of terminal 1,3-diynes to N-sulfonyl
 aldimines: access to chiral diynylated carbinamines
;
_journal_name_full Chem.Commun.
_journal_page_first 12234
_journal_paper_doi 10.1039/c2cc37290h
_journal_volume 48
_journal_year 2012
_chemical_formula_sum 'C24 H18 Br N O2 S'
_chemical_formula_weight 464.36
_chemical_name_systematic
;
?
;
_space_group_IT_number 14
_symmetry_cell_setting monoclinic
_symmetry_space_group_name_Hall '-P 2ybc'
_symmetry_space_group_name_H-M 'P 1 21/c 1'
_atom_sites_solution_hydrogens geom
_atom_sites_solution_primary direct
_atom_sites_solution_secondary difmap
_audit_creation_method SHELXL-97
_cell_angle_alpha 90.00
_cell_angle_beta 91.688(7)
_cell_angle_gamma 90.00
_cell_formula_units_Z 4
_cell_length_a 5.141(3)
_cell_length_b 14.936(9)
_cell_length_c 31.333(18)
_cell_measurement_reflns_used 3841
_cell_measurement_temperature 294(2)
_cell_measurement_theta_max 27.5
_cell_measurement_theta_min 3.0
_cell_volume 2405(2)
_computing_cell_refinement CRYSTALCLEAR
_computing_data_collection CRYSTALCLEAR
_computing_data_reduction CRYSTALCLEAR
_computing_molecular_graphics 'Bruker SHELXTL'
_computing_publication_material 'Bruker SHELXTL'
_computing_structure_refinement 'SHELXL-97 (Sheldrick, 1997)'
_computing_structure_solution 'SHELXS-97 (Sheldrick, 1990)'
_diffrn_ambient_temperature 294(2)
_diffrn_detector_area_resol_mean 13.6612
_diffrn_measured_fraction_theta_full 0.996
_diffrn_measured_fraction_theta_max 0.996
_diffrn_measurement_device_type 'RIGAKU MERCURY375R'
_diffrn_measurement_method 'profile data from \w-scans'
_diffrn_radiation_monochromator graphite
_diffrn_radiation_source 'fine-focus sealed tube'
_diffrn_radiation_type MoK\a
_diffrn_radiation_wavelength 0.71073
_diffrn_reflns_av_R_equivalents 0.0715
_diffrn_reflns_av_sigmaI/netI 0.0469
_diffrn_reflns_limit_h_max 6
_diffrn_reflns_limit_h_min -6
_diffrn_reflns_limit_k_max 19
_diffrn_reflns_limit_k_min -19
_diffrn_reflns_limit_l_max 40
_diffrn_reflns_limit_l_min -40
_diffrn_reflns_number 24593
_diffrn_reflns_theta_full 27.53
_diffrn_reflns_theta_max 27.53
_diffrn_reflns_theta_min 3.02
_exptl_absorpt_coefficient_mu 1.814
_exptl_absorpt_correction_T_max 0.8835
_exptl_absorpt_correction_T_min 0.4581
_exptl_absorpt_correction_type multi-scan
_exptl_absorpt_process_details 'REQAB Spherical 4,3'
_exptl_crystal_colour COLORLESS
_exptl_crystal_density_diffrn 1.283
_exptl_crystal_density_method 'not measured'
_exptl_crystal_description NEEDLE
_exptl_crystal_F_000 944
_exptl_crystal_size_max 0.51
_exptl_crystal_size_mid 0.11
_exptl_crystal_size_min 0.07
_refine_diff_density_max 0.790
_refine_diff_density_min -0.363
_refine_diff_density_rms 0.101
_refine_ls_extinction_method none
_refine_ls_goodness_of_fit_ref 1.067
_refine_ls_hydrogen_treatment constr
_refine_ls_matrix_type full
_refine_ls_number_parameters 263
_refine_ls_number_reflns 5525
_refine_ls_number_restraints 1
_refine_ls_restrained_S_all 1.067
_refine_ls_R_factor_all 0.1339
_refine_ls_R_factor_gt 0.0814
_refine_ls_shift/su_max 0.001
_refine_ls_shift/su_mean 0.000
_refine_ls_structure_factor_coef Fsqd
_refine_ls_weighting_details 'calc w=1/[\s^2^(Fo^2^)+(0.1564P)^2^+0.0589P] where P=(Fo^2^+2Fc^2^)/3'
_refine_ls_weighting_scheme calc
_refine_ls_wR_factor_gt 0.2355
_refine_ls_wR_factor_ref 0.2795
_reflns_number_gt 3006
_reflns_number_total 5525
_reflns_threshold_expression >2sigma(I)
_cod_data_source_file c2cc37290h.txt
_cod_data_source_block 111213a
_cod_depositor_comments
;
The following automatic conversions were performed:

'_refine_ls_hydrogen_treatment' value 'CONSTR' changed to 'constr'
according to the built-in table from CIF Core dictionary named
'cif_core.dic' version 2.4.1 from 2010-06-29.

Automatic conversion script
Id: cif_fix_values 1715 2011-07-08 13:25:40Z adriana 
;
_cod_original_sg_symbol_H-M P2(1)/c
_cod_database_code 7108691

loop_
_symmetry_equiv_pos_as_xyz
'x, y, z'
'-x, y+1/2, -z+1/2'
'-x, -y, -z'
'x, -y-1/2, z-1/2'

loop_
_atom_site_label
_atom_site_type_symbol
_atom_site_fract_x
_atom_site_fract_y
_atom_site_fract_z
_atom_site_U_iso_or_equiv
_atom_site_adp_type
_atom_site_occupancy
_atom_site_symmetry_multiplicity
_atom_site_calc_flag
_atom_site_refinement_flags
C1 C -0.6266(12) 0.1167(4) 0.53188(19) 0.0934(15) Uani 1 1 d .
C2 C -0.4343(15) 0.1725(5) 0.54441(19) 0.116(2) Uani 1 1 d .
H2 H -0.3850 0.1767 0.5731 0.140 Uiso 1 1 calc R
C3 C -0.3091(14) 0.2241(5) 0.5143(2) 0.125(2) Uani 1 1 d .
H3 H -0.1773 0.2633 0.5230 0.150 Uiso 1 1 calc R
C4 C -0.3793(11) 0.2174(4) 0.47175(17) 0.0895(14) Uani 1 1 d .
C5 C -0.5812(13) 0.1584(5) 0.46020(19) 0.1095(19) Uani 1 1 d .
H5 H -0.6302 0.1516 0.4316 0.131 Uiso 1 1 calc R
C6 C -0.7061(15) 0.1111(5) 0.4906(2) 0.119(2) Uani 1 1 d .
H6 H -0.8467 0.0748 0.4828 0.143 Uiso 1 1 calc R
C7 C -0.2419(12) 0.2675(4) 0.44007(19) 0.0976(16) Uani 1 1 d .
C8 C -0.1224(13) 0.3108(4) 0.41561(18) 0.0951(15) Uani 1 1 d .
C9 C 0.0134(11) 0.3642(4) 0.38711(18) 0.0887(14) Uani 1 1 d .
C10 C 0.1276(10) 0.4120(4) 0.36396(17) 0.0801(12) Uani 1 1 d .
C11 C 0.2617(8) 0.4741(3) 0.33536(15) 0.0672(10) Uani 1 1 d .
H11 H 0.4489 0.4662 0.3409 0.081 Uiso 1 1 calc R
C12 C 0.2014(9) 0.5715(3) 0.34319(15) 0.0733(11) Uani 1 1 d .
C13 C 0.0060(12) 0.5985(4) 0.3699(2) 0.1016(16) Uani 1 1 d .
H13 H -0.0893 0.5566 0.3849 0.122 Uiso 1 1 calc R
C14 C -0.0449(16) 0.6901(5) 0.3740(3) 0.123(2) Uani 1 1 d .
H14 H -0.1801 0.7085 0.3910 0.148 Uiso 1 1 calc R
C15 C 0.0987(17) 0.7530(4) 0.3537(2) 0.113(2) Uani 1 1 d .
H15 H 0.0638 0.8136 0.3571 0.136 Uiso 1 1 calc R
C16 C 0.2918(16) 0.7256(4) 0.3288(2) 0.112(2) Uani 1 1 d .
H16 H 0.3926 0.7678 0.3150 0.135 Uiso 1 1 calc R
C17 C 0.3411(12) 0.6369(4) 0.32350(19) 0.0963(16) Uani 1 1 d .
H17 H 0.4748 0.6201 0.3058 0.116 Uiso 1 1 calc R
C18 C 0.3569(7) 0.2765(3) 0.28306(13) 0.0637(10) Uani 1 1 d .
C19 C 0.5159(9) 0.2426(3) 0.31554(17) 0.0812(13) Uani 1 1 d .
H19 H 0.6535 0.2764 0.3267 0.097 Uiso 1 1 calc R
C20 C 0.4684(10) 0.1578(4) 0.33118(17) 0.0874(14) Uani 1 1 d .
H20 H 0.5746 0.1360 0.3534 0.105 Uiso 1 1 calc R
C21 C 0.2694(10) 0.1040(3) 0.31522(15) 0.0779(12) Uani 1 1 d .
C22 C 0.1165(10) 0.1393(3) 0.2823(2) 0.0889(15) Uani 1 1 d .
H22 H -0.0185 0.1048 0.2706 0.107 Uiso 1 1 calc R
C23 C 0.1579(9) 0.2236(4) 0.26616(17) 0.0820(13) Uani 1 1 d .
H23 H 0.0519 0.2452 0.2439 0.098 Uiso 1 1 calc R
C24 C 0.2190(14) 0.0129(4) 0.3326(2) 0.1070(18) Uani 1 1 d .
H24A H 0.0510 -0.0074 0.3225 0.160 Uiso 1 1 calc R
H24B H 0.2232 0.0152 0.3632 0.160 Uiso 1 1 calc R
H24C H 0.3503 -0.0277 0.3232 0.160 Uiso 1 1 calc R
N1 N 0.2106(6) 0.4528(2) 0.29012(12) 0.0662(9) Uani 1 1 d D
H1A H 0.0409 0.4514 0.2836 0.099 Uiso 1 1 d RD
O1 O 0.3035(6) 0.3893(2) 0.22052(10) 0.0835(9) Uani 1 1 d .
O2 O 0.6603(5) 0.4123(2) 0.27467(12) 0.0881(10) Uani 1 1 d .
S1 S 0.39771(17) 0.38594(8) 0.26386(4) 0.0676(4) Uani 1 1 d .
Br1 Br -0.79786(17) 0.04960(6) 0.57434(2) 0.1368(5) Uani 1 1 d .

loop_
_atom_site_aniso_label
_atom_site_aniso_U_11
_atom_site_aniso_U_22
_atom_site_aniso_U_33
_atom_site_aniso_U_23
_atom_site_aniso_U_13
_atom_site_aniso_U_12
C1 0.108(4) 0.088(4) 0.085(4) 0.012(3) 0.021(3) 0.004(3)
C2 0.138(5) 0.144(6) 0.067(3) 0.015(3) 0.000(3) -0.013(5)
C3 0.144(5) 0.148(6) 0.082(4) 0.015(4) -0.011(4) -0.054(5)
C4 0.104(4) 0.088(3) 0.077(3) 0.011(3) 0.013(3) 0.003(3)
C5 0.125(5) 0.131(5) 0.073(3) 0.001(3) 0.008(3) -0.027(4)
C6 0.137(5) 0.134(6) 0.088(4) -0.006(4) 0.018(4) -0.037(4)
C7 0.118(4) 0.090(4) 0.085(3) 0.023(3) 0.004(3) -0.012(3)
C8 0.118(4) 0.087(3) 0.080(3) 0.007(3) 0.004(3) -0.009(3)
C9 0.106(4) 0.081(3) 0.079(3) 0.006(3) 0.004(3) -0.007(3)
C10 0.086(3) 0.077(3) 0.078(3) 0.003(2) 0.003(2) -0.001(3)
C11 0.058(2) 0.071(3) 0.072(3) 0.000(2) -0.0070(19) -0.0060(19)
C12 0.074(3) 0.075(3) 0.070(3) -0.002(2) -0.010(2) -0.012(2)
C13 0.105(4) 0.092(4) 0.109(4) -0.009(3) 0.016(3) -0.012(3)
C14 0.146(6) 0.100(5) 0.124(5) -0.028(4) 0.008(4) 0.019(4)
C15 0.169(6) 0.068(3) 0.099(4) -0.003(3) -0.038(5) -0.005(4)
C16 0.167(6) 0.071(4) 0.098(4) 0.002(3) -0.001(4) -0.031(4)
C17 0.114(4) 0.090(4) 0.086(3) 0.002(3) 0.006(3) -0.023(3)
C18 0.0513(18) 0.068(2) 0.072(3) -0.0083(19) 0.0070(18) -0.0014(18)
C19 0.072(2) 0.085(3) 0.086(3) 0.003(2) -0.008(2) -0.008(2)
C20 0.092(3) 0.090(3) 0.080(3) 0.008(3) -0.005(3) 0.003(3)
C21 0.089(3) 0.070(3) 0.075(3) -0.004(2) 0.027(3) -0.001(2)
C22 0.087(3) 0.073(3) 0.107(4) -0.013(3) -0.001(3) -0.016(3)
C23 0.076(3) 0.081(3) 0.088(3) -0.005(2) -0.012(2) -0.002(2)
C24 0.134(5) 0.080(3) 0.109(4) 0.004(3) 0.044(4) -0.002(3)
N1 0.0486(15) 0.073(2) 0.077(2) 0.0001(17) 0.0029(15) -0.0025(15)
O1 0.0830(19) 0.096(2) 0.073(2) 0.0075(16) 0.0125(16) 0.0005(17)
O2 0.0458(14) 0.094(2) 0.125(3) 0.015(2) 0.0104(16) -0.0118(14)
S1 0.0474(5) 0.0765(7) 0.0795(7) 0.0043(5) 0.0116(5) -0.0034(5)
Br1 0.1627(8) 0.1388(7) 0.1116(6) 0.0349(4) 0.0491(5) -0.0018(5)

loop_
_atom_type_symbol
_atom_type_description
_atom_type_scat_dispersion_real
_atom_type_scat_dispersion_imag
_atom_type_scat_source
C C 0.0033 0.0016 'International Tables Vol C Tables 4.2.6.8 and 6.1.1.4'
H H 0.0000 0.0000 'International Tables Vol C Tables 4.2.6.8 and 6.1.1.4'
N N 0.0061 0.0033 'International Tables Vol C Tables 4.2.6.8 and 6.1.1.4'
O O 0.0106 0.0060 'International Tables Vol C Tables 4.2.6.8 and 6.1.1.4'
S S 0.1246 0.1234 'International Tables Vol C Tables 4.2.6.8 and 6.1.1.4'
Br Br -0.2901 2.4595 'International Tables Vol C Tables 4.2.6.8 and 6.1.1.4'

loop_
_geom_angle_atom_site_label_1
_geom_angle_atom_site_label_2
_geom_angle_atom_site_label_3
_geom_angle
C2 C1 C6 121.3(6)
C2 C1 Br1 118.3(5)
C6 C1 Br1 120.3(5)
C1 C2 C3 119.8(6)
C1 C2 H2 120.1
C3 C2 H2 120.1
C4 C3 C2 120.3(6)
C4 C3 H3 119.9
C2 C3 H3 119.9
C3 C4 C5 117.9(5)
C3 C4 C7 120.7(6)
C5 C4 C7 121.4(5)
C6 C5 C4 120.5(6)
C6 C5 H5 119.8
C4 C5 H5 119.8
C1 C6 C5 120.2(6)
C1 C6 H6 119.9
C5 C6 H6 119.9
C8 C7 C4 176.7(7)
C7 C8 C9 178.2(7)
C10 C9 C8 177.6(6)
C9 C10 C11 177.8(6)
N1 C11 C10 112.1(3)
N1 C11 C12 109.5(3)
C10 C11 C12 113.9(4)
N1 C11 H11 107.0
C10 C11 H11 107.0
C12 C11 H11 107.0
C17 C12 C13 117.5(5)
C17 C12 C11 120.1(5)
C13 C12 C11 122.3(5)
C12 C13 C14 118.8(6)
C12 C13 H13 120.6
C14 C13 H13 120.6
C15 C14 C13 121.7(7)
C15 C14 H14 119.2
C13 C14 H14 119.2
C16 C15 C14 118.7(6)
C16 C15 H15 120.6
C14 C15 H15 120.6
C15 C16 C17 120.7(6)
C15 C16 H16 119.7
C17 C16 H16 119.7
C16 C17 C12 122.6(6)
C16 C17 H17 118.7
C12 C17 H17 118.7
C19 C18 C23 119.1(4)
C19 C18 S1 121.3(3)
C23 C18 S1 119.6(3)
C20 C19 C18 119.4(4)
C20 C19 H19 120.3
C18 C19 H19 120.3
C19 C20 C21 122.7(5)
C19 C20 H20 118.6
C21 C20 H20 118.6
C20 C21 C22 116.6(5)
C20 C21 C24 122.2(5)
C22 C21 C24 121.2(5)
C23 C22 C21 122.1(4)
C23 C22 H22 118.9
C21 C22 H22 118.9
C22 C23 C18 120.2(5)
C22 C23 H23 119.9
C18 C23 H23 119.9
C21 C24 H24A 109.5
C21 C24 H24B 109.5
H24A C24 H24B 109.5
C21 C24 H24C 109.5
H24A C24 H24C 109.5
H24B C24 H24C 109.5
C11 N1 S1 122.0(3)
C11 N1 H1A 111.8
S1 N1 H1A 117.4
O1 S1 O2 120.3(2)
O1 S1 N1 105.69(19)
O2 S1 N1 106.1(2)
O1 S1 C18 108.5(2)
O2 S1 C18 107.1(2)
N1 S1 C18 108.63(19)

loop_
_geom_bond_atom_site_label_1
_geom_bond_atom_site_label_2
_geom_bond_distance
C1 C2 1.343(9)
C1 C6 1.348(9)
C1 Br1 1.902(6)
C2 C3 1.390(9)
C2 H2 0.9300
C3 C4 1.375(8)
C3 H3 0.9300
C4 C5 1.401(9)
C4 C7 1.443(8)
C5 C6 1.362(9)
C5 H5 0.9300
C6 H6 0.9300
C7 C8 1.188(8)
C8 C9 1.399(8)
C9 C10 1.186(7)
C10 C11 1.474(7)
C11 N1 1.469(6)
C11 C12 1.509(6)
C11 H11 0.9800
C12 C17 1.371(7)
C12 C13 1.387(8)
C13 C14 1.399(9)
C13 H13 0.9300
C14 C15 1.364(11)
C14 H14 0.9300
C15 C16 1.345(10)
C15 H15 0.9300
C16 C17 1.359(9)
C16 H16 0.9300
C17 H17 0.9300
C18 C19 1.383(6)
C18 C23 1.386(6)
C18 S1 1.756(5)
C19 C20 1.382(7)
C19 H19 0.9300
C20 C21 1.383(7)
C20 H20 0.9300
C21 C22 1.383(7)
C21 C24 1.491(8)
C22 C23 1.376(7)
C22 H22 0.9300
C23 H23 0.9300
C24 H24A 0.9600
C24 H24B 0.9600
C24 H24C 0.9600
N1 S1 1.627(4)
N1 H1A 0.8900
O1 S1 1.429(4)
O2 S1 1.437(3)

loop_
_geom_torsion_atom_site_label_1
_geom_torsion_atom_site_label_2
_geom_torsion_atom_site_label_3
_geom_torsion_atom_site_label_4
_geom_torsion
C6 C1 C2 C3 -1.7(11)
Br1 C1 C2 C3 -178.5(6)
C1 C2 C3 C4 -0.8(12)
C2 C3 C4 C5 0.9(11)
C2 C3 C4 C7 -177.0(7)
C3 C4 C5 C6 1.4(11)
C7 C4 C5 C6 179.2(7)
C2 C1 C6 C5 4.0(11)
Br1 C1 C6 C5 -179.2(6)
C4 C5 C6 C1 -3.8(12)
C3 C4 C7 C8 -8(12)
C5 C4 C7 C8 174(12)
C4 C7 C8 C9 -75(26)
C7 C8 C9 C10 37(31)
C8 C9 C10 C11 -48(25)
C9 C10 C11 N1 -100(14)
C9 C10 C11 C12 26(14)
N1 C11 C12 C17 -63.3(5)
C10 C11 C12 C17 170.2(4)
N1 C11 C12 C13 116.5(5)
C10 C11 C12 C13 -10.0(6)
C17 C12 C13 C14 2.6(8)
C11 C12 C13 C14 -177.3(5)
C12 C13 C14 C15 -2.5(10)
C13 C14 C15 C16 0.8(10)
C14 C15 C16 C17 0.7(10)
C15 C16 C17 C12 -0.6(10)
C13 C12 C17 C16 -1.1(8)
C11 C12 C17 C16 178.7(5)
C23 C18 C19 C20 -1.8(7)
S1 C18 C19 C20 176.7(4)
C18 C19 C20 C21 1.1(8)
C19 C20 C21 C22 0.0(8)
C19 C20 C21 C24 -179.6(5)
C20 C21 C22 C23 -0.4(8)
C24 C21 C22 C23 179.2(5)
C21 C22 C23 C18 -0.3(8)
C19 C18 C23 C22 1.4(7)
S1 C18 C23 C22 -177.1(4)
C10 C11 N1 S1 -91.1(4)
C12 C11 N1 S1 141.4(3)
C11 N1 S1 O1 -174.0(3)
C11 N1 S1 O2 -45.2(4)
C11 N1 S1 C18 69.7(3)
C19 C18 S1 O1 153.3(4)
C23 C18 S1 O1 -28.3(4)
C19 C18 S1 O2 22.0(4)
C23 C18 S1 O2 -159.6(4)
C19 C18 S1 N1 -92.3(4)
C23 C18 S1 N1 86.1(4)
